data_2021259
loop_
_publ_author_name
'Kuwajima, Sho'
'Arai, Yuta'
'Kitajima, Hiromasa'
'Kikukawa, Yuji'
'Hayashi, Yoshihito'

_publ_section_title
;
 Synthesis and structural characterization of tube-type tetradecavanadates
;
_journal_coeditor_code JR3005
_journal_issue 11
_journal_name_full 'Acta Crystallographica Section C'
_journal_page_first
;
;
_journal_paper_doi 10.1107/S2053229618008914
_journal_volume 74
_journal_year 2018
_chemical_formula_iupac '(N1 H4)7 [V14 O38 (O C N)], 6C2 H6 O S'
_chemical_formula_moiety '7(N1 H4 +), C1 N1 O39 V14 7-, 6(C2 H6 O S)'
_chemical_formula_sum 'C13 H64 N8 O45 S6 V14'
_chemical_formula_weight 1958.24
_chemical_name_systematic
;
Heptaammonium cyanatotetradecavanadate dimethyl sulfoxide hexasolvate
;
_space_group_crystal_system monoclinic
_space_group_IT_number 15
_space_group_name_Hall '-C 2yc'
_space_group_name_H-M_alt 'C 1 2/c 1'
_symmetry_space_group_name_Hall '-C 2yc'
_symmetry_space_group_name_H-M 'C 1 2/c 1'
_atom_sites_solution_hydrogens mixed
_audit_creation_method SHELXL-2014
_cell_angle_alpha 90
_cell_angle_beta 116.537(6)
_cell_angle_gamma 90
_cell_formula_units_Z 4
_cell_length_a 19.352(6)
_cell_length_b 24.753(6)
_cell_length_c 14.561(5)
_cell_measurement_reflns_used 12134
_cell_measurement_temperature 83(2)
_cell_measurement_theta_max 27.5399
_cell_measurement_theta_min 3.1275
_cell_volume 6240(3)
_computing_cell_refinement
;
CrystalClear (Rigaku/MSC, 2006)
;
_computing_data_collection
;
CrystalClear (Rigaku/MSC, 2006)
;
_computing_data_reduction
;
CrystalClear (Rigaku/MSC, 2006)
;
_computing_structure_refinement
;
SHELXL2014 (Sheldrick, 2015b)
;
_computing_structure_solution
;
SHELXT (Sheldrick, 2015a)
;
_diffrn_ambient_temperature 83(2)
_diffrn_detector_area_resol_mean 14.629
_diffrn_measured_fraction_theta_full 0.996
_diffrn_measured_fraction_theta_max 0.993
_diffrn_measurement_device_type 'Rigaku Mercury70'
_diffrn_measurement_method \w
_diffrn_radiation_type MoK\a
_diffrn_radiation_wavelength 0.71075
_diffrn_reflns_av_R_equivalents 0.0575
_diffrn_reflns_av_unetI/netI 0.0460
_diffrn_reflns_limit_h_max 24
_diffrn_reflns_limit_h_min -25
_diffrn_reflns_limit_k_max 26
_diffrn_reflns_limit_k_min -32
_diffrn_reflns_limit_l_max 18
_diffrn_reflns_limit_l_min -18
_diffrn_reflns_number 33228
_diffrn_reflns_theta_full 25.242
_diffrn_reflns_theta_max 27.502
_diffrn_reflns_theta_min 3.128
_exptl_absorpt_coefficient_mu 2.295
_exptl_absorpt_correction_T_max 0.8919
_exptl_absorpt_correction_T_min 0.6556
_exptl_absorpt_correction_type numerical
_exptl_absorpt_process_details
;
(NUMABS; Rigaku, 1999)
;
_exptl_crystal_colour Red
_exptl_crystal_density_diffrn 2.084
_exptl_crystal_density_method 'not measured'
_exptl_crystal_description Block
_exptl_crystal_F_000 3904
_exptl_crystal_size_max 0.200
_exptl_crystal_size_mid 0.200
_exptl_crystal_size_min 0.200
_refine_diff_density_max 1.319
_refine_diff_density_min -1.193
_refine_ls_extinction_method none
_refine_ls_goodness_of_fit_ref 1.064
_refine_ls_hydrogen_treatment mixed
_refine_ls_matrix_type full
_refine_ls_number_parameters 446
_refine_ls_number_reflns 7133
_refine_ls_number_restraints 34
_refine_ls_restrained_S_all 1.062
_refine_ls_R_factor_all 0.0606
_refine_ls_R_factor_gt 0.0516
_refine_ls_shift/su_max 0.001
_refine_ls_shift/su_mean 0.000
_refine_ls_structure_factor_coef Fsqd
_refine_ls_weighting_details 'w=1/[\s^2^(Fo^2^)+(0.0965P)^2^+17.6756P] where P=(Fo^2^+2Fc^2^)/3'
_refine_ls_weighting_scheme calc
_refine_ls_wR_factor_gt 0.1353
_refine_ls_wR_factor_ref 0.1456
_reflns_number_gt 6028
_reflns_number_total 7133
_reflns_threshold_expression 'I > 2\s(I)'
_cod_data_source_file jr3005sup1.cif
_cod_data_source_block 3
_cod_database_code 2021259
_shelx_space_group_comment
;
The symmetry employed for this shelxl refinement is uniquely defined
by the following loop, which should always be used as a source of
symmetry information in preference to the above space-group names.
They are only intended as comments.
;
_shelx_estimated_absorpt_t_min 0.657
_shelx_estimated_absorpt_t_max 0.657
_shelxl_version_number 2.014

loop_
_space_group_symop_operation_xyz
'x, y, z'
'-x, y, -z+1/2'
'x+1/2, y+1/2, z'
'-x+1/2, y+1/2, -z+1/2'
'-x, -y, -z'
'x, -y, z-1/2'
'-x+1/2, -y+1/2, -z'
'x+1/2, -y+1/2, z-1/2'

loop_
_atom_site_type_symbol
_atom_site_label
_atom_site_fract_x
_atom_site_fract_y
_atom_site_fract_z
_atom_site_U_iso_or_equiv
_atom_site_adp_type
_atom_site_calc_flag
_atom_site_occupancy
N N1A 0.7537(2) 0.7752(2) 0.5711(4) 0.0660(13) Uani d 0.5
C C1A 0.7500 0.7500 0.5000 0.0562(18) Uani d 1
O O1A 0.7537(2) 0.7752(2) 0.5711(4) 0.0660(13) Uani d 0.5
C C101 0.8153(3) 0.6944(2) 0.0603(4) 0.0478(13) Uani d 1
H H10A 0.8113 0.7313 0.0818 0.072 Uiso calc 1
H H10B 0.8039 0.6945 -0.0124 0.072 Uiso calc 1
H H10C 0.7782 0.6712 0.0702 0.072 Uiso calc 1
C C102 0.9588(3) 0.7102(2) 0.0812(4) 0.0381(10) Uani d 1
H H10D 0.9603 0.7478 0.1032 0.057 Uiso calc 1
H H10E 1.0117 0.6968 0.1048 0.057 Uiso calc 1
H H10F 0.9315 0.7083 0.0061 0.057 Uiso calc 1
C C201 0.6713(3) 0.5946(3) -0.0401(5) 0.0662(18) Uani d 1
H H20A 0.6892 0.6182 -0.0792 0.099 Uiso calc 1
H H20B 0.6714 0.6147 0.0179 0.099 Uiso calc 1
H H20C 0.7059 0.5634 -0.0144 0.099 Uiso calc 1
C C202 0.5270(3) 0.6331(2) -0.1287(5) 0.0524(13) Uani d 1
H H20D 0.5367 0.6586 -0.1731 0.079 Uiso calc 1
H H20E 0.4715 0.6255 -0.1579 0.079 Uiso calc 1
H H20F 0.5446 0.6489 -0.0602 0.079 Uiso calc 1
C C301 0.7821(3) 0.4634(3) 0.3418(4) 0.0508(13) Uani d 1
H H30A 0.7304 0.4481 0.3027 0.076 Uiso calc 1
H H30B 0.8107 0.4417 0.4036 0.076 Uiso calc 1
H H30C 0.7778 0.5006 0.3615 0.076 Uiso calc 1
C C302 0.7775(3) 0.5132(2) 0.1739(4) 0.0516(14) Uani d 1
H H30D 0.7264 0.4988 0.1281 0.077 Uiso calc 1
H H30E 0.7716 0.5449 0.2102 0.077 Uiso calc 1
H H30F 0.8045 0.5237 0.1335 0.077 Uiso calc 1
N N1 0.94349(18) 0.74946(15) 0.5919(3) 0.0259(7) Uani d 1
N N2 0.4759(2) 0.55728(19) 0.3866(3) 0.0380(9) Uani d 1
N N3 1.00367(19) 0.42590(15) 0.5084(3) 0.0274(7) Uani d 1
N N4 1.0000 0.5389(2) 0.2500 0.0346(11) Uani d 1
O O1 0.66049(16) 0.69295(12) 0.8013(2) 0.0300(6) Uani d 1
O O2 0.87290(15) 0.61142(11) 0.3006(2) 0.0270(6) Uani d 1
O O3 0.87722(15) 0.55917(12) 0.5708(2) 0.0296(6) Uani d 1
O O4 0.60313(15) 0.84766(12) 0.1513(2) 0.0294(6) Uani d 1
O O5 0.59304(16) 0.69119(12) 0.0826(2) 0.0318(6) Uani d 1
O O6 0.63351(15) 0.54545(11) 0.3417(2) 0.0283(6) Uani d 1
O O7 0.63247(15) 0.57562(11) 0.6132(2) 0.0279(6) Uani d 1
O O8 0.85230(14) 0.71827(11) 0.3140(2) 0.0257(6) Uani d 1
O O9 0.86041(14) 0.65714(11) 0.6444(2) 0.0259(6) Uani d 1
O O10 0.88852(14) 0.65233(11) 0.48018(19) 0.0227(5) Uani d 1
O O11 0.76523(14) 0.60696(11) 0.3862(2) 0.0245(5) Uani d 1
O O12 0.73314(14) 0.65834(11) 0.2187(2) 0.0247(5) Uani d 1
O O13 0.74289(14) 0.65810(11) 0.6895(2) 0.0235(5) Uani d 1
O O14 0.71148(14) 0.76181(11) 0.2096(2) 0.0241(5) Uani d 1
O O15 0.73272(14) 0.60444(10) 0.5274(2) 0.0223(5) Uani d 1
O O16 0.62192(14) 0.64481(11) 0.2666(2) 0.0261(6) Uani d 1
O O17 0.61009(14) 0.68530(11) 0.5944(2) 0.0245(5) Uani d 1
O O18 0.59830(13) 0.75254(11) 0.2409(2) 0.0243(5) Uani d 1
O O19 0.59836(14) 0.63028(11) 0.4341(2) 0.0259(6) Uani d 1
O O101 0.91065(18) 0.61291(12) 0.0962(2) 0.0356(7) Uani d 1
O O201 0.5582(2) 0.53720(15) -0.0507(3) 0.0532(9) Uani d 1
O O301 0.91143(16) 0.48762(12) 0.3345(2) 0.0320(6) Uani d 1
V V1 0.68285(3) 0.71460(3) 0.71404(5) 0.02183(15) Uani d 1
V V2 0.82410(3) 0.65129(3) 0.33605(5) 0.02248(16) Uani d 1
V V3 0.83309(3) 0.61563(3) 0.53367(5) 0.02199(15) Uani d 1
V V4 0.65320(3) 0.81265(3) 0.25186(5) 0.02161(15) Uani d 1
V V5 0.65127(3) 0.69857(3) 0.20126(5) 0.02330(16) Uani d 1
V V6 0.66303(3) 0.60582(3) 0.37839(5) 0.02196(15) Uani d 1
V V7 0.65902(3) 0.62768(3) 0.57216(5) 0.02141(15) Uani d 1
S S101 0.90979(6) 0.66979(4) 0.13455(7) 0.0296(2) Uani d 1
S S201 0.57772(8) 0.57232(5) -0.11969(11) 0.0465(3) Uani d 1
S S301 0.83194(6) 0.46290(4) 0.26469(8) 0.0312(2) Uani d 1
H H1 0.9935(12) 0.748(2) 0.630(3) 0.046(15) Uiso d 1
H H2 0.929(3) 0.7195(14) 0.556(4) 0.049(16) Uiso d 1
H H3 0.937(2) 0.7766(12) 0.551(2) 0.012(9) Uiso d 1
H H4 0.932(4) 0.759(3) 0.641(4) 0.08(2) Uiso d 1
H H5 0.509(2) 0.5849(15) 0.404(4) 0.045(15) Uiso d 1
H H6 0.440(4) 0.556(4) 0.322(3) 0.14(4) Uiso d 1
H H7 0.461(3) 0.555(2) 0.437(3) 0.031(12) Uiso d 1
H H8 0.4998(19) 0.5260(10) 0.393(3) 0.006(8) Uiso d 1
H H9 0.9744(19) 0.4097(15) 0.533(3) 0.013(9) Uiso d 1
H H10 1.032(2) 0.4004(16) 0.498(4) 0.041(14) Uiso d 1
H H11 0.978(2) 0.4426(19) 0.451(2) 0.040(14) Uiso d 1
H H12 1.032(2) 0.4496(15) 0.555(3) 0.028(12) Uiso d 1
H H13 0.965(2) 0.5581(18) 0.200(3) 0.035(13) Uiso d 1
H H14 0.977(2) 0.5161(16) 0.275(4) 0.036(13) Uiso d 1

loop_
_atom_site_aniso_label
_atom_site_aniso_U_11
_atom_site_aniso_U_22
_atom_site_aniso_U_33
_atom_site_aniso_U_12
_atom_site_aniso_U_13
_atom_site_aniso_U_23
N1A 0.0324(18) 0.072(3) 0.076(3) 0.010(2) 0.008(2) 0.030(2)
C1A 0.021(3) 0.057(5) 0.073(4) 0.008(3) 0.006(3) 0.038(3)
O1A 0.0324(18) 0.072(3) 0.076(3) 0.010(2) 0.008(2) 0.030(2)
C101 0.031(2) 0.064(4) 0.043(3) 0.013(2) 0.011(2) -0.003(2)
C102 0.040(2) 0.038(3) 0.039(2) -0.0043(19) 0.020(2) 0.003(2)
C201 0.047(3) 0.091(5) 0.063(4) 0.017(3) 0.027(3) 0.027(4)
C202 0.055(3) 0.045(3) 0.063(3) 0.003(2) 0.031(3) -0.008(3)
C301 0.035(2) 0.071(4) 0.051(3) -0.001(2) 0.024(2) -0.011(3)
C302 0.037(2) 0.038(3) 0.051(3) -0.003(2) -0.006(2) 0.006(2)
N1 0.0213(15) 0.0242(18) 0.0284(18) 0.0008(13) 0.0079(13) 0.0072(14)
N2 0.0306(19) 0.048(3) 0.034(2) -0.0045(17) 0.0131(17) 0.0084(18)
N3 0.0251(16) 0.0256(18) 0.0319(19) 0.0034(13) 0.0129(14) 0.0040(15)
N4 0.048(3) 0.027(3) 0.033(3) 0.000 0.022(3) 0.000
O1 0.0318(14) 0.0346(16) 0.0289(15) -0.0046(12) 0.0183(12) 0.0022(12)
O2 0.0261(13) 0.0271(15) 0.0312(14) 0.0015(11) 0.0161(11) 0.0001(11)
O3 0.0273(13) 0.0282(15) 0.0362(15) 0.0068(11) 0.0167(12) 0.0042(12)
O4 0.0278(13) 0.0286(15) 0.0259(14) 0.0045(11) 0.0068(11) 0.0024(11)
O5 0.0308(14) 0.0329(16) 0.0231(14) -0.0010(12) 0.0042(11) 0.0000(12)
O6 0.0276(13) 0.0239(14) 0.0326(15) -0.0042(11) 0.0128(12) -0.0037(11)
O7 0.0295(13) 0.0234(14) 0.0332(15) -0.0014(11) 0.0161(12) 0.0039(11)
O8 0.0217(12) 0.0239(14) 0.0328(14) 0.0009(10) 0.0133(11) 0.0005(11)
O9 0.0188(11) 0.0310(15) 0.0267(13) -0.0002(10) 0.0092(10) -0.0007(11)
O10 0.0196(11) 0.0225(14) 0.0251(13) -0.0007(10) 0.0091(10) -0.0009(10)
O11 0.0192(12) 0.0274(14) 0.0266(14) -0.0030(10) 0.0101(10) 0.0003(11)
O12 0.0255(12) 0.0233(14) 0.0261(14) -0.0006(10) 0.0123(11) 0.0008(11)
O13 0.0211(12) 0.0226(13) 0.0266(13) 0.0012(10) 0.0106(10) -0.0019(11)
O14 0.0238(12) 0.0242(14) 0.0252(13) 0.0006(10) 0.0117(10) 0.0004(11)
O15 0.0198(11) 0.0212(13) 0.0244(13) -0.0004(10) 0.0087(10) 0.0007(10)
O16 0.0213(12) 0.0284(15) 0.0253(13) -0.0006(10) 0.0075(10) 0.0014(11)
O17 0.0201(11) 0.0243(14) 0.0273(14) 0.0015(10) 0.0089(10) 0.0000(11)
O18 0.0182(11) 0.0239(14) 0.0296(14) 0.0007(10) 0.0095(10) -0.0010(11)
O19 0.0201(12) 0.0294(15) 0.0282(14) 0.0007(10) 0.0107(11) 0.0011(11)
O101 0.0430(17) 0.0298(16) 0.0413(17) 0.0022(13) 0.0253(14) 0.0008(13)
O201 0.076(2) 0.044(2) 0.060(2) 0.0023(18) 0.050(2) -0.0025(17)
O301 0.0291(13) 0.0279(15) 0.0337(16) -0.0015(11) 0.0093(12) 0.0036(12)
V1 0.0213(3) 0.0224(3) 0.0243(3) -0.0007(2) 0.0125(2) 0.0016(2)
V2 0.0212(3) 0.0218(3) 0.0258(3) 0.0011(2) 0.0118(3) 0.0010(2)
V3 0.0184(3) 0.0227(3) 0.0246(3) 0.0013(2) 0.0094(2) 0.0007(2)
V4 0.0181(3) 0.0226(3) 0.0215(3) 0.0010(2) 0.0066(2) 0.0017(2)
V5 0.0212(3) 0.0231(3) 0.0236(3) -0.0004(2) 0.0082(2) 0.0002(2)
V6 0.0201(3) 0.0207(3) 0.0244(3) -0.0024(2) 0.0093(2) -0.0004(2)
V7 0.0190(3) 0.0210(3) 0.0245(3) -0.0010(2) 0.0101(2) 0.0016(2)
S101 0.0298(5) 0.0335(6) 0.0266(5) 0.0042(4) 0.0136(4) 0.0011(4)
S201 0.0530(7) 0.0419(7) 0.0565(8) 0.0053(5) 0.0352(6) 0.0001(6)
S301 0.0326(5) 0.0243(5) 0.0326(5) -0.0005(4) 0.0110(4) -0.0017(4)

loop_
_atom_type_symbol
_atom_type_description
_atom_type_scat_dispersion_real
_atom_type_scat_dispersion_imag
_atom_type_scat_source
C C 0.0033 0.0016 'International Tables Vol C Tables 4.2.6.8 and 6.1.1.4'
H H 0.0000 0.0000 'International Tables Vol C Tables 4.2.6.8 and 6.1.1.4'
N N 0.0061 0.0033 'International Tables Vol C Tables 4.2.6.8 and 6.1.1.4'
O O 0.0106 0.0060 'International Tables Vol C Tables 4.2.6.8 and 6.1.1.4'
V V 0.3005 0.5294 'International Tables Vol C Tables 4.2.6.8 and 6.1.1.4'
S S 0.1246 0.1234 'International Tables Vol C Tables 4.2.6.8 and 6.1.1.4'

loop_
_geom_angle_atom_site_label_1
_geom_angle_atom_site_label_2
_geom_angle_atom_site_label_3
_geom_angle_site_symmetry_1
_geom_angle_site_symmetry_3
_geom_angle
N1A C1A O1A . 7_666 180.0(6)
N1A C1A N1A . 7_666 180.0(6)
O1A C1A N1A 7_666 7_666 0.0(4)
S101 C101 H10A . . 109.5
S101 C101 H10B . . 109.5
H10A C101 H10B . . 109.5
S101 C101 H10C . . 109.5
H10A C101 H10C . . 109.5
H10B C101 H10C . . 109.5
S101 C102 H10D . . 109.5
S101 C102 H10E . . 109.5
H10D C102 H10E . . 109.5
S101 C102 H10F . . 109.5
H10D C102 H10F . . 109.5
H10E C102 H10F . . 109.5
S201 C201 H20A . . 109.5
S201 C201 H20B . . 109.5
H20A C201 H20B . . 109.5
S201 C201 H20C . . 109.5
H20A C201 H20C . . 109.5
H20B C201 H20C . . 109.5
S201 C202 H20D . . 109.5
S201 C202 H20E . . 109.5
H20D C202 H20E . . 109.5
S201 C202 H20F . . 109.5
H20D C202 H20F . . 109.5
H20E C202 H20F . . 109.5
S301 C301 H30A . . 109.5
S301 C301 H30B . . 109.5
H30A C301 H30B . . 109.5
S301 C301 H30C . . 109.5
H30A C301 H30C . . 109.5
H30B C301 H30C . . 109.5
S301 C302 H30D . . 109.5
S301 C302 H30E . . 109.5
H30D C302 H30E . . 109.5
S301 C302 H30F . . 109.5
H30D C302 H30F . . 109.5
H30E C302 H30F . . 109.5
H1 N1 H2 . . 109(5)
H1 N1 H3 . . 104(4)
H2 N1 H3 . . 110(4)
H1 N1 H4 . . 96(6)
H2 N1 H4 . . 127(6)
H3 N1 H4 . . 109(6)
H5 N2 H6 . . 117(7)
H5 N2 H7 . . 106(5)
H6 N2 H7 . . 118(7)
H5 N2 H8 . . 111(4)
H6 N2 H8 . . 102(7)
H7 N2 H8 . . 102(4)
H9 N3 H10 . . 107(4)
H9 N3 H11 . . 114(4)
H10 N3 H11 . . 108(5)
H9 N3 H12 . . 107(4)
H10 N3 H12 . . 112(4)
H11 N3 H12 . . 109(5)
H13 N4 H14 . . 109(4)
V1 O8 V2 7_666 . 141.34(15)
V3 O9 V4 . 7_666 154.16(16)
V3 O10 V2 . . 104.10(12)
V6 O11 V2 . . 138.02(15)
V6 O11 V3 . . 103.45(12)
V2 O11 V3 . . 97.53(11)
V5 O12 V2 . . 127.28(15)
V7 O13 V4 . 7_666 147.26(15)
V7 O13 V1 . . 96.26(11)
V4 O13 V1 7_666 . 103.70(12)
V5 O14 V1 . 7_666 137.61(15)
V5 O14 V4 . . 97.16(11)
V1 O14 V4 7_666 . 103.55(13)
V7 O15 V3 . . 146.69(15)
V7 O15 V6 . . 97.03(11)
V3 O15 V6 . . 103.24(12)
V6 O16 V5 . . 138.84(15)
V7 O17 V1 . . 103.87(12)
V4 O18 V5 . . 103.25(12)
V7 O19 V6 . . 103.96(13)
O1 V1 O8 . 7_666 106.48(14)
O1 V1 O17 . . 104.85(14)
O8 V1 O17 7_666 . 95.69(12)
O1 V1 O14 . 7_666 103.62(13)
O8 V1 O14 7_666 7_666 92.75(12)
O17 V1 O14 . 7_666 146.55(11)
O1 V1 O13 . . 107.39(14)
O8 V1 O13 7_666 . 145.95(12)
O17 V1 O13 . . 79.01(11)
O14 V1 O13 7_666 . 76.01(11)
O1 V1 V7 . . 107.79(11)
O8 V1 V7 7_666 . 127.90(9)
O17 V1 V7 . . 37.92(8)
O14 V1 V7 7_666 . 115.42(8)
O13 V1 V7 . . 41.31(8)
O1 V1 V4 . 7_666 115.12(11)
O8 V1 V4 7_666 7_666 120.49(9)
O17 V1 V4 . 7_666 111.59(8)
O14 V1 V4 7_666 7_666 38.60(8)
O13 V1 V4 . 7_666 38.03(8)
V7 V1 V4 . 7_666 76.90(2)
O2 V2 O8 . . 103.78(13)
O2 V2 O12 . . 102.55(13)
O8 V2 O12 . . 89.29(12)
O2 V2 O10 . . 100.00(13)
O8 V2 O10 . . 94.70(12)
O12 V2 O10 . . 155.45(11)
O2 V2 O11 . . 107.58(13)
O8 V2 O11 . . 148.60(12)
O12 V2 O11 . . 85.62(12)
O10 V2 O11 . . 78.39(11)
O2 V2 V3 . . 110.17(10)
O8 V2 V3 . . 123.74(9)
O12 V2 V3 . . 123.57(9)
O10 V2 V3 . . 37.01(8)
O11 V2 V3 . . 41.51(8)
O3 V3 O9 . . 107.45(14)
O3 V3 O10 . . 104.62(13)
O9 V3 O10 . . 96.06(12)
O3 V3 O15 . . 105.38(13)
O9 V3 O15 . . 90.65(11)
O10 V3 O15 . . 145.61(12)
O3 V3 O11 . . 105.61(13)
O9 V3 O11 . . 146.64(12)
O10 V3 O11 . . 79.70(11)
O15 V3 O11 . . 76.39(11)
O3 V3 V2 . . 112.47(10)
O9 V3 V2 . . 125.20(10)
O10 V3 V2 . . 38.89(8)
O15 V3 V2 . . 112.32(8)
O11 V3 V2 . . 40.95(8)
O3 V3 V6 . . 114.58(11)
O9 V3 V6 . . 120.08(8)
O10 V3 V6 . . 111.57(9)
O15 V3 V6 . . 39.02(8)
O11 V3 V6 . . 37.86(7)
V2 V3 V6 . . 74.14(3)
O4 V4 O18 . . 105.97(13)
O4 V4 O9 . 7_666 106.61(14)
O18 V4 O9 . 7_666 96.67(12)
O4 V4 O13 . 7_666 106.56(13)
O18 V4 O13 . 7_666 143.64(12)
O9 V4 O13 7_666 7_666 89.26(11)
O4 V4 O14 . . 104.91(13)
O18 V4 O14 . . 80.84(11)
O9 V4 O14 7_666 . 147.78(12)
O13 V4 O14 7_666 . 75.50(11)
O4 V4 V5 . . 111.03(11)
O18 V4 V5 . . 39.95(8)
O9 V4 V5 7_666 . 128.47(9)
O13 V4 V5 7_666 . 111.51(8)
O14 V4 V5 . . 40.89(8)
O4 V4 V1 . 7_666 115.30(11)
O18 V4 V1 . 7_666 111.20(8)
O9 V4 V1 7_666 7_666 118.91(8)
O13 V4 V1 7_666 7_666 38.27(8)
O14 V4 V1 . 7_666 37.84(8)
V5 V4 V1 . 7_666 73.90(2)
O5 V5 O12 . . 104.01(14)
O5 V5 O16 . . 104.01(14)
O12 V5 O16 . . 89.01(12)
O5 V5 O18 . . 101.01(14)
O12 V5 O18 . . 154.20(12)
O16 V5 O18 . . 91.02(12)
O5 V5 O14 . . 106.01(14)
O12 V5 O14 . . 88.34(12)
O16 V5 O14 . . 149.59(12)
O18 V5 O14 . . 78.74(11)
O5 V5 V4 . . 107.91(11)
O12 V5 V4 . . 126.32(9)
O16 V5 V4 . . 122.30(9)
O18 V5 V4 . . 36.80(8)
O14 V5 V4 . . 41.95(8)
O6 V6 O16 . . 104.96(14)
O6 V6 O19 . . 103.79(13)
O16 V6 O19 . . 96.36(12)
O6 V6 O11 . . 103.67(13)
O16 V6 O11 . . 94.30(12)
O19 V6 O11 . . 146.77(12)
O6 V6 O15 . . 108.43(13)
O16 V6 O15 . . 146.54(12)
O19 V6 O15 . . 77.89(11)
O11 V6 O15 . . 75.95(11)
O6 V6 V7 . . 109.68(10)
O16 V6 V7 . . 127.02(10)
O19 V6 V7 . . 37.41(8)
O11 V6 V7 . . 114.28(8)
O15 V6 V7 . . 40.51(8)
O6 V6 V3 . . 115.20(10)
O16 V6 V3 . . 122.43(9)
O19 V6 V3 . . 111.17(9)
O11 V6 V3 . . 38.68(8)
O15 V6 V3 . . 37.75(7)
V7 V6 V3 . . 75.78(3)
O7 V7 O17 . . 106.61(13)
O7 V7 O19 . . 106.53(14)
O17 V7 O19 . . 92.21(12)
O7 V7 O15 . . 107.42(13)
O17 V7 O15 . . 145.83(12)
O19 V7 O15 . . 81.07(12)
O7 V7 O13 . . 105.69(13)
O17 V7 O13 . . 80.42(11)
O19 V7 O13 . . 147.73(12)
O15 V7 O13 . . 87.60(11)
O7 V7 V1 . . 108.07(11)
O17 V7 V1 . . 38.21(8)
O19 V7 V1 . . 125.77(9)
O15 V7 V1 . . 124.65(8)
O13 V7 V1 . . 42.43(8)
O7 V7 V6 . . 111.39(11)
O17 V7 V6 . . 124.07(9)
O19 V7 V6 . . 38.64(8)
O15 V7 V6 . . 42.46(8)
O13 V7 V6 . . 124.15(8)
V1 V7 V6 . . 140.50(3)
O101 S101 C101 . . 105.9(2)
O101 S101 C102 . . 105.4(2)
C101 S101 C102 . . 98.4(3)
O201 S201 C201 . . 103.6(3)
O201 S201 C202 . . 104.2(2)
C201 S201 C202 . . 99.0(3)
O301 S301 C301 . . 104.1(2)
O301 S301 C302 . . 107.3(2)
C301 S301 C302 . . 99.0(3)

loop_
_geom_bond_atom_site_label_1
_geom_bond_atom_site_label_2
_geom_bond_site_symmetry_2
_geom_bond_distance
N1A C1A . 1.183(6)
C1A O1A 7_666 1.183(6)
C1A N1A 7_666 1.183(6)
C101 S101 . 1.766(5)
C101 H10A . 0.9800
C101 H10B . 0.9800
C101 H10C . 0.9800
C102 S101 . 1.779(4)
C102 H10D . 0.9800
C102 H10E . 0.9800
C102 H10F . 0.9800
C201 S201 . 1.747(6)
C201 H20A . 0.9800
C201 H20B . 0.9800
C201 H20C . 0.9800
C202 S201 . 1.769(5)
C202 H20D . 0.9800
C202 H20E . 0.9800
C202 H20F . 0.9800
C301 S301 . 1.776(5)
C301 H30A . 0.9800
C301 H30B . 0.9800
C301 H30C . 0.9800
C302 S301 . 1.779(5)
C302 H30D . 0.9800
C302 H30E . 0.9800
C302 H30F . 0.9800
N1 H1 . 0.88(2)
N1 H2 . 0.88(2)
N1 H3 . 0.867(19)
N1 H4 . 0.86(2)
N2 H5 . 0.89(2)
N2 H6 . 0.88(2)
N2 H7 . 0.903(19)
N2 H8 . 0.884(18)
N3 H9 . 0.889(18)
N3 H10 . 0.886(19)
N3 H11 . 0.867(19)
N3 H12 . 0.877(19)
N4 H13 . 0.881(19)
N4 H14 . 0.884(19)
O1 V1 . 1.607(3)
O2 V2 . 1.602(3)
O3 V3 . 1.601(3)
O4 V4 . 1.602(3)
O5 V5 . 1.597(3)
O6 V6 . 1.604(3)
O7 V7 . 1.599(3)
O8 V1 7_666 1.773(3)
O8 V2 . 1.818(3)
O9 V3 . 1.781(3)
O9 V4 7_666 1.808(3)
O10 V3 . 1.825(3)
O10 V2 . 1.903(3)
O11 V6 . 1.930(3)
O11 V2 . 1.944(3)
O11 V3 . 1.965(3)
O12 V5 . 1.791(3)
O12 V2 . 1.833(3)
O13 V7 . 1.908(3)
O13 V4 7_666 1.940(3)
O13 V1 . 1.951(3)
O14 V5 . 1.923(3)
O14 V1 7_666 1.931(3)
O14 V4 . 1.964(3)
O15 V7 . 1.903(3)
O15 V3 . 1.923(3)
O15 V6 . 1.978(3)
O16 V6 . 1.748(3)
O16 V5 . 1.866(3)
O17 V7 . 1.819(3)
O17 V1 . 1.831(3)
O18 V4 . 1.793(3)
O18 V5 . 1.923(3)
O19 V7 . 1.820(3)
O19 V6 . 1.871(3)
O101 S101 . 1.517(3)
O201 S201 . 1.499(4)
O301 S301 . 1.542(3)
V1 O8 7_666 1.773(3)
V1 O14 7_666 1.931(3)
V1 V7 . 2.8736(11)
V1 V4 7_666 3.0594(13)
V2 V3 . 2.9396(12)
V3 V6 . 3.0582(12)
V4 O9 7_666 1.808(3)
V4 O13 7_666 1.940(3)
V4 V5 . 2.9144(11)
V4 V1 7_666 3.0594(13)
V6 V7 . 2.9077(12)

_cod_database_fobs_code 2021259
